data_7000021
loop_
_publ_author_name
'Favier, Isabelle'
'Gomez, Montserrat'
'Granell, Jaume'
'Martinez, Manuel'
'Solans, Xavier'
'Font-Bardia, Merce'

_publ_section_title
;
 Kinetico-mechanistic studies of C-H bond activation on new Pd
 complexes containing N,N'-chelating ligands.
;
_journal_issue 1
_journal_name_full 'Dalton transactions (Cambridge, England : 2003)'
_journal_page_first 123
_journal_page_last 132
_journal_paper_doi 10.1039/b415613g
_journal_year 2005
_chemical_formula_sum 'C16 H25 Cl N2 O5 Pd'
_chemical_formula_weight 467.23
_chemical_name_systematic
;
?
;
_space_group_IT_number 2
_symmetry_cell_setting triclinic
_symmetry_space_group_name_Hall '-P 1'
_symmetry_space_group_name_H-M 'P -1'
_atom_sites_solution_hydrogens geom
_atom_sites_solution_primary direct
_atom_sites_solution_secondary difmap
_audit_creation_method SHELXL-97
_cell_angle_alpha 93.169(14)
_cell_angle_beta 99.090(10)
_cell_angle_gamma 115.404(9)
_cell_formula_units_Z 2
_cell_length_a 10.1620(10)
_cell_length_b 10.5199(17)
_cell_length_c 10.5800(10)
_cell_measurement_temperature 293(2)
_cell_volume 999.2(2)
_computing_structure_refinement 'SHELXL-97 (Sheldrick, 1997)'
_diffrn_ambient_temperature 293(2)
_diffrn_measured_fraction_theta_full 0.785
_diffrn_measured_fraction_theta_max 0.785
_diffrn_measurement_device_type 'Image plate detector diffractometer'
_diffrn_measurement_method phi-scan
_diffrn_radiation_monochromator graphite
_diffrn_radiation_source 'fine-focus sealed tube'
_diffrn_radiation_type MoK\a
_diffrn_radiation_wavelength 0.71073
_diffrn_reflns_av_R_equivalents 0.0282
_diffrn_reflns_av_sigmaI/netI 0.0197
_diffrn_reflns_limit_h_max 14
_diffrn_reflns_limit_h_min 0
_diffrn_reflns_limit_k_max 14
_diffrn_reflns_limit_k_min -15
_diffrn_reflns_limit_l_max 14
_diffrn_reflns_limit_l_min -14
_diffrn_reflns_number 43084
_diffrn_reflns_theta_full 31.65
_diffrn_reflns_theta_max 31.65
_diffrn_reflns_theta_min 2.16
_diffrn_standards_decay_% 0
_exptl_absorpt_coefficient_mu 1.089
_exptl_absorpt_correction_type none
_exptl_crystal_colour yellow
_exptl_crystal_density_diffrn 1.553
_exptl_crystal_density_method 'not measured'
_exptl_crystal_description prisme
_exptl_crystal_F_000 476
_exptl_crystal_size_max 0.2
_exptl_crystal_size_mid 0.1
_exptl_crystal_size_min 0.1
_refine_diff_density_max 0.971
_refine_diff_density_min -0.896
_refine_diff_density_rms 0.213
_refine_ls_extinction_method none
_refine_ls_goodness_of_fit_ref 1.221
_refine_ls_hydrogen_treatment mixed
_refine_ls_matrix_type full
_refine_ls_number_parameters 254
_refine_ls_number_reflns 5288
_refine_ls_number_restraints 0
_refine_ls_restrained_S_all 1.221
_refine_ls_R_factor_all 0.0308
_refine_ls_R_factor_gt 0.0300
_refine_ls_shift/su_max 0.001
_refine_ls_shift/su_mean 0.000
_refine_ls_structure_factor_coef Fsqd
_refine_ls_weighting_details 'calc w=1/[\s^2^(Fo^2^)+(0.0574P)^2^+0.2894P] where P=(Fo^2^+2Fc^2^)/3'
_refine_ls_weighting_scheme calc
_refine_ls_wR_factor_gt 0.0964
_refine_ls_wR_factor_ref 0.0973
_reflns_number_gt 5155
_reflns_number_total 5288
_reflns_threshold_expression >2sigma(I)
_cod_data_source_file b415613g.txt
_cod_data_source_block E-2AcO
_cod_depositor_comments
;
The following automatic conversions were performed:
'_symmetry_cell_setting' value 'Triclinic' changed to 'triclinic'
according to '/home/saulius/struct/CIF-dictionaries/cif_core.dic'
dictionary named 'cif_core.dic' version 2.4.1 from 2010-06-29.

Automatic conversion script
Id: cif_fix_enum 1527 2010-12-29 10:47:43Z saulius 
;
_cod_original_sg_symbol_H-M P-1
_cod_database_code 7000021

loop_
_symmetry_equiv_pos_as_xyz
'x, y, z'
'-x, -y, -z'

loop_
_atom_site_label
_atom_site_type_symbol
_atom_site_fract_x
_atom_site_fract_y
_atom_site_fract_z
_atom_site_U_iso_or_equiv
_atom_site_adp_type
_atom_site_occupancy
_atom_site_symmetry_multiplicity
_atom_site_calc_flag
_atom_site_refinement_flags
_atom_site_disorder_assembly
_atom_site_disorder_group
Pd Pd 0.574890(14) 0.187744(13) 0.382432(14) 0.03194(7) Uani 1 1 d . . .
Cl1 Cl 0.84669(10) 0.75134(9) 0.00099(9) 0.0741(2) Uani 1 1 d . . .
O1 O 0.75750(18) 0.1860(2) 0.3308(2) 0.0478(4) Uani 1 1 d . . .
O2 O 0.6406(2) -0.0214(2) 0.2030(2) 0.0567(5) Uani 1 1 d . . .
O3 O 0.7053(2) 0.25858(19) 0.56123(19) 0.0445(4) Uani 1 1 d . . .
O4 O 0.7666(3) 0.4767(2) 0.5119(3) 0.0660(6) Uani 1 1 d . . .
N1 N 0.4512(2) 0.11107(19) 0.2052(2) 0.0368(3) Uani 1 1 d . . .
N2 N 0.3918(2) 0.1955(2) 0.4376(2) 0.0389(4) Uani 1 1 d . . .
C1 C 0.7472(3) 0.5543(3) 0.1596(3) 0.0472(5) Uani 1 1 d . . .
C2 C 0.7398(3) 0.5805(3) 0.0327(3) 0.0472(5) Uani 1 1 d . . .
C3 C 0.6498(3) 0.4763(3) -0.0682(3) 0.0557(6) Uani 1 1 d . . .
H3 H 0.6468 0.4962 -0.1528 0.067 Uiso 1 1 calc R . .
C4 C 0.5636(3) 0.3415(3) -0.0423(3) 0.0491(5) Uani 1 1 d . . .
H4 H 0.5014 0.2705 -0.1102 0.059 Uiso 1 1 calc R . .
C5 C 0.5687(2) 0.3106(2) 0.0847(2) 0.0398(4) Uani 1 1 d . . .
C6 C 0.6615(3) 0.4187(3) 0.1853(2) 0.0450(5) Uani 1 1 d . . .
H6 H 0.6658 0.3996 0.2703 0.054 Uiso 1 1 calc R . .
C7 C 0.4657(2) 0.1662(2) 0.1007(2) 0.0403(4) Uani 1 1 d . . .
H7 H 0.4034 0.1076 0.0255 0.048 Uiso 1 1 calc R . .
C8 C 0.3268(3) -0.0301(2) 0.2012(3) 0.0453(5) Uani 1 1 d . . .
H8A H 0.3625 -0.0906 0.2463 0.054 Uiso 1 1 calc R . .
H8B H 0.2832 -0.0744 0.1122 0.054 Uiso 1 1 calc R . .
C9 C 0.2106(2) -0.0123(3) 0.2655(3) 0.0518(6) Uani 1 1 d . . .
C10 C 0.2621(3) 0.0497(3) 0.4059(3) 0.0502(5) Uani 1 1 d . . .
H10 H 0.2888 -0.0148 0.4535 0.060 Uiso 1 1 calc R . .
H10A H 0.1789 0.0539 0.4369 0.060 Uiso 1 1 calc R . .
C11 C 0.3556(3) 0.3004(3) 0.3708(3) 0.0501(5) Uani 1 1 d . . .
C12 C 0.4170(3) 0.2393(4) 0.5786(3) 0.0578(6) Uani 1 1 d . . .
H12 H 0.4408 0.1737 0.6252 0.069 Uiso 1 1 calc R . .
H12A H 0.3285 0.2397 0.5994 0.069 Uiso 1 1 calc R . .
H12B H 0.4979 0.3330 0.6022 0.069 Uiso 1 1 calc R . .
C13 C 0.7512(2) 0.0860(3) 0.2510(2) 0.0445(5) Uani 1 1 d . . .
C14 C 0.8975(4) 0.1096(5) 0.2179(5) 0.1031(19) Uani 1 1 d . . .
H14 H 0.8906 0.0211 0.1808 0.124 Uiso 1 1 calc R . .
H14A H 0.9737 0.1466 0.2949 0.124 Uiso 1 1 calc R . .
H14B H 0.9217 0.1762 0.1569 0.124 Uiso 1 1 calc R . .
C15 C 0.7834(3) 0.3945(3) 0.5833(3) 0.0473(5) Uani 1 1 d . . .
C16 C 0.8983(4) 0.4500(4) 0.7063(4) 0.0760(10) Uani 1 1 d . . .
H16 H 0.9071 0.5400 0.7416 0.091 Uiso 1 1 calc R . .
H16A H 0.9923 0.4616 0.6887 0.091 Uiso 1 1 calc R . .
H16B H 0.8689 0.3839 0.7673 0.091 Uiso 1 1 calc R . .
O5 O 0.9652(3) 0.7438(3) 0.4612(3) 0.0730(7) Uani 1 1 d . . .
H1 H 0.787(4) 0.611(4) 0.210(4) 0.048(8) Uiso 1 1 d . . .
H5 H 0.926(5) 0.674(5) 0.475(5) 0.082(15) Uiso 1 1 d . . .
H9 H 0.118(4) -0.112(4) 0.264(4) 0.069(11) Uiso 1 1 d . . .
H9A H 0.175(4) 0.046(4) 0.212(4) 0.059(9) Uiso 1 1 d . . .
H11 H 0.275(4) 0.301(3) 0.397(3) 0.049(8) Uiso 1 1 d . . .
H11A H 0.340(3) 0.278(3) 0.280(4) 0.043(8) Uiso 1 1 d . . .
H11B H 0.435(4) 0.392(4) 0.398(3) 0.048(8) Uiso 1 1 d . . .

loop_
_atom_site_aniso_label
_atom_site_aniso_U_11
_atom_site_aniso_U_22
_atom_site_aniso_U_33
_atom_site_aniso_U_23
_atom_site_aniso_U_13
_atom_site_aniso_U_12
Pd 0.03085(9) 0.02983(9) 0.03271(11) 0.00274(6) 0.00261(6) 0.01269(6)
Cl1 0.0701(4) 0.0592(4) 0.0733(5) 0.0284(4) 0.0151(4) 0.0080(3)
O1 0.0314(7) 0.0518(9) 0.0517(11) -0.0109(7) 0.0035(6) 0.0145(6)
O2 0.0492(9) 0.0466(9) 0.0666(14) -0.0096(8) 0.0088(8) 0.0171(7)
O3 0.0481(8) 0.0432(8) 0.0375(10) -0.0002(6) -0.0028(6) 0.0205(7)
O4 0.0638(12) 0.0410(9) 0.0781(16) 0.0016(9) -0.0044(10) 0.0166(8)
N1 0.0337(7) 0.0343(7) 0.0372(10) 0.0009(6) 0.0011(6) 0.0129(6)
N2 0.0384(8) 0.0391(8) 0.0430(11) 0.0097(7) 0.0105(7) 0.0193(7)
C1 0.0439(11) 0.0423(11) 0.0410(14) 0.0057(9) 0.0009(9) 0.0085(9)
C2 0.0427(10) 0.0475(11) 0.0488(14) 0.0147(10) 0.0116(9) 0.0159(9)
C3 0.0633(15) 0.0610(15) 0.0405(15) 0.0154(12) 0.0140(11) 0.0233(12)
C4 0.0558(13) 0.0514(12) 0.0328(13) 0.0028(9) 0.0059(9) 0.0185(10)
C5 0.0398(9) 0.0415(9) 0.0353(11) 0.0045(8) 0.0049(7) 0.0164(8)
C6 0.0455(10) 0.0436(10) 0.0357(12) 0.0061(8) 0.0011(8) 0.0128(8)
C7 0.0411(9) 0.0400(9) 0.0345(11) -0.0010(7) 0.0005(7) 0.0163(8)
C8 0.0393(10) 0.0338(9) 0.0519(14) 0.0022(8) -0.0003(8) 0.0098(8)
C9 0.0330(9) 0.0430(11) 0.0688(18) 0.0090(11) 0.0047(9) 0.0088(8)
C10 0.0398(10) 0.0462(11) 0.0643(16) 0.0173(11) 0.0177(10) 0.0152(9)
C11 0.0555(13) 0.0470(12) 0.0604(17) 0.0125(11) 0.0130(11) 0.0333(11)
C12 0.0621(15) 0.0724(17) 0.0461(16) 0.0096(13) 0.0210(12) 0.0329(13)
C13 0.0379(9) 0.0523(11) 0.0417(13) -0.0004(9) 0.0079(8) 0.0193(8)
C14 0.0464(15) 0.118(3) 0.121(4) -0.052(3) 0.0275(19) 0.0191(18)
C15 0.0412(10) 0.0453(11) 0.0503(15) -0.0096(9) -0.0004(9) 0.0196(9)
C16 0.0648(18) 0.081(2) 0.066(2) -0.0284(17) -0.0192(15) 0.0323(16)
O5 0.0570(12) 0.0679(15) 0.0760(18) 0.0112(13) 0.0063(11) 0.0133(11)

loop_
_atom_type_symbol
_atom_type_description
_atom_type_scat_dispersion_real
_atom_type_scat_dispersion_imag
_atom_type_scat_source
C C 0.0033 0.0016 'International Tables Vol C Tables 4.2.6.8 and 6.1.1.4'
H H 0.0000 0.0000 'International Tables Vol C Tables 4.2.6.8 and 6.1.1.4'
Cl Cl 0.1484 0.1585 'International Tables Vol C Tables 4.2.6.8 and 6.1.1.4'
N N 0.0061 0.0033 'International Tables Vol C Tables 4.2.6.8 and 6.1.1.4'
O O 0.0106 0.0060 'International Tables Vol C Tables 4.2.6.8 and 6.1.1.4'
Pd Pd -0.9988 1.0072 'International Tables Vol C Tables 4.2.6.8 and 6.1.1.4'

loop_
_geom_angle_atom_site_label_1
_geom_angle_atom_site_label_2
_geom_angle_atom_site_label_3
_geom_angle
_geom_angle_site_symmetry_1
_geom_angle_site_symmetry_3
_geom_angle_publ_flag
N1 Pd O1 93.51(8) . . ?
N1 Pd O3 177.01(6) . . ?
O1 Pd O3 84.21(8) . . ?
N1 Pd N2 87.53(8) . . ?
O1 Pd N2 178.36(6) . . ?
O3 Pd N2 94.80(8) . . ?
C13 O1 Pd 122.79(14) . . ?
C15 O3 Pd 113.70(17) . . ?
C7 N1 C8 118.6(2) . . ?
C7 N1 Pd 129.56(15) . . ?
C8 N1 Pd 111.82(16) . . ?
C12 N2 C11 107.0(2) . . ?
C12 N2 C10 107.1(2) . . ?
C11 N2 C10 110.8(2) . . ?
C12 N2 Pd 112.69(16) . . ?
C11 N2 Pd 109.96(15) . . ?
C10 N2 Pd 109.25(15) . . ?
C2 C1 C6 118.9(2) . . ?
C2 C1 H1 120(3) . . ?
C6 C1 H1 121(3) . . ?
C3 C2 C1 121.9(2) . . ?
C3 C2 Cl1 119.33(19) . . ?
C1 C2 Cl1 118.8(2) . . ?
C2 C3 C4 119.1(2) . . ?
C2 C3 H3 120.5 . . ?
C4 C3 H3 120.5 . . ?
C3 C4 C5 120.7(3) . . ?
C3 C4 H4 119.6 . . ?
C5 C4 H4 119.6 . . ?
C6 C5 C4 118.9(2) . . ?
C6 C5 C7 125.2(2) . . ?
C4 C5 C7 115.8(2) . . ?
C1 C6 C5 120.4(2) . . ?
C1 C6 H6 119.8 . . ?
C5 C6 H6 119.8 . . ?
N1 C7 C5 127.9(2) . . ?
N1 C7 H7 116.0 . . ?
C5 C7 H7 116.0 . . ?
N1 C8 C9 108.6(2) . . ?
N1 C8 H8A 110.0 . . ?
C9 C8 H8A 110.0 . . ?
N1 C8 H8B 110.0 . . ?
C9 C8 H8B 110.0 . . ?
H8A C8 H8B 108.3 . . ?
C10 C9 C8 115.4(2) . . ?
C10 C9 H9 104(2) . . ?
C8 C9 H9 111(2) . . ?
C10 C9 H9A 112(2) . . ?
C8 C9 H9A 106(2) . . ?
H9 C9 H9A 108(3) . . ?
C9 C10 N2 116.2(2) . . ?
C9 C10 H10 108.2 . . ?
N2 C10 H10 108.2 . . ?
C9 C10 H10A 108.2 . . ?
N2 C10 H10A 108.2 . . ?
H10 C10 H10A 107.4 . . ?
N2 C11 H11 107(2) . . ?
N2 C11 H11A 110.5(19) . . ?
H11 C11 H11A 113(3) . . ?
N2 C11 H11B 109(2) . . ?
H11 C11 H11B 107(3) . . ?
H11A C11 H11B 109(3) . . ?
N2 C12 H12 109.5 . . ?
N2 C12 H12A 109.5 . . ?
H12 C12 H12A 109.5 . . ?
N2 C12 H12B 109.5 . . ?
H12 C12 H12B 109.5 . . ?
H12A C12 H12B 109.5 . . ?
O2 C13 O1 126.0(2) . . ?
O2 C13 C14 119.3(3) . . ?
O1 C13 C14 114.6(2) . . ?
C13 C14 H14 109.5 . . ?
C13 C14 H14A 109.5 . . ?
H14 C14 H14A 109.5 . . ?
C13 C14 H14B 109.5 . . ?
H14 C14 H14B 109.5 . . ?
H14A C14 H14B 109.5 . . ?
O4 C15 O3 124.0(2) . . ?
O4 C15 C16 120.4(3) . . ?
O3 C15 C16 115.6(3) . . ?
C15 C16 H16 109.5 . . ?
C15 C16 H16A 109.5 . . ?
H16 C16 H16A 109.5 . . ?
C15 C16 H16B 109.5 . . ?
H16 C16 H16B 109.5 . . ?
H16A C16 H16B 109.5 . . ?

loop_
_geom_bond_atom_site_label_1
_geom_bond_atom_site_label_2
_geom_bond_distance
_geom_bond_site_symmetry_2
_geom_bond_publ_flag
Pd N1 1.991(2) . ?
Pd O1 2.0224(17) . ?
Pd O3 2.0235(19) . ?
Pd N2 2.0683(19) . ?
Cl1 C2 1.740(2) . ?
O1 C13 1.284(3) . ?
O2 C13 1.211(3) . ?
O3 C15 1.289(3) . ?
O4 C15 1.228(4) . ?
N1 C7 1.277(3) . ?
N1 C8 1.473(3) . ?
N2 C12 1.485(4) . ?
N2 C11 1.485(3) . ?
N2 C10 1.507(3) . ?
C1 C2 1.382(4) . ?
C1 C6 1.386(3) . ?
C1 H1 0.70(4) . ?
C2 C3 1.371(4) . ?
C3 C4 1.381(4) . ?
C3 H3 0.9300 . ?
C4 C5 1.398(3) . ?
C4 H4 0.9300 . ?
C5 C6 1.394(3) . ?
C5 C7 1.467(3) . ?
C6 H6 0.9300 . ?
C7 H7 0.9300 . ?
C8 C9 1.525(4) . ?
C8 H8A 0.9700 . ?
C8 H8B 0.9700 . ?
C9 C10 1.503(4) . ?
C9 H9 1.06(4) . ?
C9 H9A 1.00(4) . ?
C10 H10 0.9700 . ?
C10 H10A 0.9700 . ?
C11 H11 0.90(3) . ?
C11 H11A 0.95(4) . ?
C11 H11B 0.94(3) . ?
C12 H12 0.9600 . ?
C12 H12A 0.9600 . ?
C12 H12B 0.9600 . ?
C13 C14 1.501(4) . ?
C14 H14 0.9600 . ?
C14 H14A 0.9600 . ?
C14 H14B 0.9600 . ?
C15 C16 1.499(4) . ?
C16 H16 0.9600 . ?
C16 H16A 0.9600 . ?
C16 H16B 0.9600 . ?
O5 H5 0.70(5) . ?
